data_4118565
loop_
_publ_author_name
'Saskia Stegmaier'
'Markus Waibel'
'Alexander Henze'
'Laura-Alice Jantke'
'Antti J. Karttunen'
'Thomas F. F\"assler'

_publ_contact_author_address
;Department Chemie
Technische Universit\"at M\"unchen
Lichtenbergstr. 4
85747 Garching
Germany
;
_publ_contact_author_email thomas.faessler@lrz.tu-muenchen.de
_publ_contact_author_fax '+49 89 28913186'
_publ_contact_author_name 'Prof. Dr. Thomas F. F\"assler'
_publ_contact_author_phone '+49 89 28913134'
_publ_section_title
;
 Soluble Zintl Phases A14ZnGe16 (A= K, Rb) Featuring
 [(\h3-Ge4)Zn(\h2-Ge4)]6- and [Ge4]4- Clusters and the Isolation of
 [(MesCu)2(\h3,\h3-Ge4)]4-: The Missing Link in the Solution Chemistry of
 Tetrahedral Group 14 Element Zintl Clusters
;
_journal_name_full 'Journal of the American Chemical Society'
_journal_page_first 14450
_journal_page_last 14460
_journal_paper_doi 10.1021/ja304251t
_journal_volume 134
_journal_year 2012
_chemical_formula_sum 'C42 H92.5 Cu2 Ge4 K4 N7.5 O12'
_chemical_formula_weight 1468.57
_chemical_name_systematic
; 
 ? 
;
_space_group_IT_number 2
_symmetry_space_group_name_Hall '-P 1'
_symmetry_space_group_name_H-M 'P -1'
_atom_sites_solution_hydrogens geom
_atom_sites_solution_primary direct
_atom_sites_solution_secondary difmap
_audit_creation_method 'manual editing of SHELXL-97 cif-file'
_cell_angle_alpha 98.230(4)
_cell_angle_beta 111.166(4)
_cell_angle_gamma 107.105(4)
_cell_formula_units_Z 2
_cell_length_a 13.5093(6)
_cell_length_b 15.8892(7)
_cell_length_c 17.7605(8)
_cell_measurement_temperature 120(2)
_cell_volume 3262.2(3)
_computing_structure_refinement 'SHELXL-97 (Sheldrick, 1997)'
_computing_structure_solution 'SHELXS-97 (Sheldrick, 1990)'
_diffrn_ambient_temperature 120(2)
_diffrn_measured_fraction_theta_full 0.994
_diffrn_measured_fraction_theta_max 0.994
_diffrn_radiation_monochromator graphite
_diffrn_radiation_source 'fine-focus sealed tube'
_diffrn_radiation_type MoK\a
_diffrn_radiation_wavelength 0.71073
_diffrn_reflns_av_R_equivalents 0.0577
_diffrn_reflns_av_sigmaI/netI 0.1171
_diffrn_reflns_limit_h_max 17
_diffrn_reflns_limit_h_min -17
_diffrn_reflns_limit_k_max 20
_diffrn_reflns_limit_k_min -20
_diffrn_reflns_limit_l_max 22
_diffrn_reflns_limit_l_min -23
_diffrn_reflns_number 40591
_diffrn_reflns_theta_full 27.50
_diffrn_reflns_theta_max 27.50
_diffrn_reflns_theta_min 2.96
_exptl_absorpt_coefficient_mu 2.769
_exptl_absorpt_correction_T_max 1.00000
_exptl_absorpt_correction_T_min 0.96083
_exptl_absorpt_correction_type multi-scan
_exptl_absorpt_process_details
;
CrysAlis RED, Oxford Diffraction Ltd.,
Version 1.171.33.34d (release 27-02-2009 CrysAlis171 .NET)
(compiled Feb 27 2009,15:38:38)
empirical absorption correction using spherical harmonics,
 implemented in SCALE3 ABSPACK scaling algorithm.
;
_exptl_crystal_colour red
_exptl_crystal_density_diffrn 1.495
_exptl_crystal_description block
_exptl_crystal_F_000 1510
_exptl_crystal_size_max 0.2
_exptl_crystal_size_mid 0.15
_exptl_crystal_size_min 0.1
_refine_diff_density_max 1.120
_refine_diff_density_min -0.899
_refine_diff_density_rms 0.124
_refine_ls_extinction_method none
_refine_ls_goodness_of_fit_ref 0.866
_refine_ls_hydrogen_treatment riding
_refine_ls_matrix_type full
_refine_ls_number_parameters 652
_refine_ls_number_reflns 14901
_refine_ls_number_restraints 0
_refine_ls_restrained_S_all 0.866
_refine_ls_R_factor_all 0.0861
_refine_ls_R_factor_gt 0.0453
_refine_ls_shift/su_max 0.008
_refine_ls_shift/su_mean 0.000
_refine_ls_structure_factor_coef Fsqd
_refine_ls_weighting_details 'calc w=1/[\s^2^(Fo^2^)+(0.0529P)^2^+0.0000P] where P=(Fo^2^+2Fc^2^)/3'
_refine_ls_weighting_scheme calc
_refine_ls_wR_factor_gt 0.0998
_refine_ls_wR_factor_ref 0.1079
_reflns_number_gt 8614
_reflns_number_total 14901
_reflns_threshold_expression >2sigma(I)
_cod_data_source_file ja304251t_si_004.cif
_cod_data_source_block C42H92.50Cu2Ge4K4N7.50O12
_cod_original_formula_sum 'C42 H92.50 Cu2 Ge4 K4 N7.50 O12'
_cod_database_code 4118565

loop_
_symmetry_equiv_pos_as_xyz
'x, y, z'
'-x, -y, -z'

loop_
_atom_site_label
_atom_site_type_symbol
_atom_site_fract_x
_atom_site_fract_y
_atom_site_fract_z
_atom_site_U_iso_or_equiv
_atom_site_adp_type
_atom_site_occupancy
_atom_site_symmetry_multiplicity
_atom_site_calc_flag
_atom_site_refinement_flags
Cu1 Cu 1.10914(5) 0.55782(4) 0.32932(4) 0.02478(14) Uani 1 1 d .
Cu2 Cu 1.05886(5) 0.29013(4) 0.27729(4) 0.02653(14) Uani 1 1 d .
Ge1 Ge 0.99483(4) 0.40803(3) 0.21892(3) 0.02134(12) Uani 1 1 d .
Ge2 Ge 0.91793(4) 0.47279(3) 0.31933(3) 0.02256(12) Uani 1 1 d .
Ge3 Ge 0.88365(4) 0.30488(3) 0.28541(3) 0.02447(12) Uani 1 1 d .
Ge4 Ge 1.09062(4) 0.42107(3) 0.38729(3) 0.02189(12) Uani 1 1 d .
K1 K 0.71080(8) 0.37572(7) 0.11612(6) 0.0265(2) Uani 1 1 d .
K2 K 0.98083(9) 0.13420(7) 0.38077(7) 0.0327(3) Uani 1 1 d .
K3 K 0.89578(9) 0.38108(7) 0.47933(6) 0.0262(2) Uani 1 1 d .
K4 K 1.29258(12) 0.50952(12) 0.28052(11) 0.0757(5) Uani 1 1 d .
C1 C 1.1168(4) 0.1998(3) 0.2418(3) 0.0242(11) Uani 1 1 d .
C2 C 1.2340(4) 0.2110(3) 0.2794(3) 0.0251(11) Uani 1 1 d .
C3 C 1.2751(4) 0.1518(3) 0.2447(3) 0.0286(11) Uani 1 1 d .
H3 H 1.3536 0.1606 0.2724 0.034 Uiso 1 1 calc R
C4 C 1.2065(5) 0.0816(3) 0.1724(3) 0.0326(12) Uani 1 1 d .
C5 C 1.0926(5) 0.0699(3) 0.1351(3) 0.0326(12) Uani 1 1 d .
H5 H 1.0431 0.0215 0.0849 0.039 Uiso 1 1 calc R
C6 C 1.0468(4) 0.1260(3) 0.1676(3) 0.0296(11) Uani 1 1 d .
C7 C 1.3165(4) 0.2863(3) 0.3580(3) 0.0337(12) Uani 1 1 d .
H7A H 1.3467 0.2597 0.4036 0.051 Uiso 1 1 calc R
H7B H 1.2771 0.3238 0.3735 0.051 Uiso 1 1 calc R
H7C H 1.3798 0.3247 0.3483 0.051 Uiso 1 1 calc R
C8 C 1.2538(5) 0.0195(4) 0.1357(4) 0.0506(16) Uani 1 1 d .
H8A H 1.2669 0.0385 0.0889 0.076 Uiso 1 1 calc R
H8B H 1.1988 -0.0440 0.1153 0.076 Uiso 1 1 calc R
H8C H 1.3262 0.0237 0.1793 0.076 Uiso 1 1 calc R
C9 C 0.9211(4) 0.1075(4) 0.1234(3) 0.0386(13) Uani 1 1 d .
H9A H 0.8876 0.0610 0.0692 0.058 Uiso 1 1 calc R
H9B H 0.9110 0.1642 0.1138 0.058 Uiso 1 1 calc R
H9C H 0.8829 0.0852 0.1582 0.058 Uiso 1 1 calc R
C10 C 1.2177(4) 0.6788(3) 0.3408(3) 0.0248(11) Uani 1 1 d .
C11 C 1.1850(4) 0.7268(3) 0.2809(3) 0.0264(11) Uani 1 1 d .
C12 C 1.2591(4) 0.8129(3) 0.2880(3) 0.0330(12) Uani 1 1 d .
H12 H 1.2347 0.8429 0.2462 0.040 Uiso 1 1 calc R
C13 C 1.3672(5) 0.8563(3) 0.3541(4) 0.0416(14) Uani 1 1 d .
C14 C 1.4002(4) 0.8104(4) 0.4125(4) 0.0368(13) Uani 1 1 d .
H14 H 1.4743 0.8384 0.4579 0.044 Uiso 1 1 calc R
C15 C 1.3285(4) 0.7238(3) 0.4076(3) 0.0294(11) Uani 1 1 d .
C16 C 1.0669(4) 0.6864(3) 0.2093(3) 0.0327(12) Uani 1 1 d .
H16A H 1.0621 0.7236 0.1695 0.049 Uiso 1 1 calc R
H16B H 1.0100 0.6859 0.2314 0.049 Uiso 1 1 calc R
H16C H 1.0517 0.6235 0.1805 0.049 Uiso 1 1 calc R
C17 C 1.4470(5) 0.9500(4) 0.3596(4) 0.0596(18) Uani 1 1 d .
H17A H 1.4801 0.9902 0.4169 0.089 Uiso 1 1 calc R
H17B H 1.4037 0.9770 0.3199 0.089 Uiso 1 1 calc R
H17C H 1.5086 0.9429 0.3456 0.089 Uiso 1 1 calc R
C18 C 1.3703(4) 0.6816(4) 0.4771(3) 0.0398(14) Uani 1 1 d .
H18A H 1.4509 0.6914 0.4923 0.060 Uiso 1 1 calc R
H18B H 1.3247 0.6157 0.4583 0.060 Uiso 1 1 calc R
H18C H 1.3626 0.7103 0.5263 0.060 Uiso 1 1 calc R
C19 C 0.4786(5) 0.3014(4) 0.1867(4) 0.0525(17) Uani 1 1 d .
H19A H 0.4026 0.2788 0.1384 0.063 Uiso 1 1 calc R
H19B H 0.4686 0.3149 0.2391 0.063 Uiso 1 1 calc R
C20 C 0.5293(5) 0.2310(4) 0.1870(4) 0.0500(16) Uani 1 1 d .
H20A H 0.6085 0.2556 0.2318 0.060 Uiso 1 1 calc R
H20B H 0.4839 0.1768 0.1980 0.060 Uiso 1 1 calc R
C21 C 0.5785(5) 0.1391(4) 0.1020(4) 0.0453(15) Uani 1 1 d .
H21A H 0.5318 0.0820 0.1084 0.054 Uiso 1 1 calc R
H21B H 0.6567 0.1617 0.1479 0.054 Uiso 1 1 calc R
C22 C 0.5836(5) 0.1201(3) 0.0189(4) 0.0446(15) Uani 1 1 d .
H22A H 0.6093 0.0683 0.0120 0.053 Uiso 1 1 calc R
H22B H 0.5068 0.1034 -0.0273 0.053 Uiso 1 1 calc R
C23 C 0.6891(5) 0.1865(4) -0.0532(4) 0.0457(15) Uani 1 1 d .
H23A H 0.6228 0.1780 -0.1057 0.055 Uiso 1 1 calc R
H23B H 0.7077 0.1308 -0.0583 0.055 Uiso 1 1 calc R
C24 C 0.7905(5) 0.2692(4) -0.0394(4) 0.0455(15) Uani 1 1 d .
H24A H 0.8554 0.2799 0.0148 0.055 Uiso 1 1 calc R
H24B H 0.8150 0.2591 -0.0851 0.055 Uiso 1 1 calc R
C25 C 0.8515(4) 0.4276(4) -0.0219(3) 0.0394(13) Uani 1 1 d .
H25A H 0.8795 0.4218 -0.0661 0.047 Uiso 1 1 calc R
H25B H 0.9151 0.4383 0.0330 0.047 Uiso 1 1 calc R
C26 C 0.8118(5) 0.5058(4) -0.0206(3) 0.0388(13) Uani 1 1 d .
H26A H 0.8735 0.5626 -0.0140 0.047 Uiso 1 1 calc R
H26B H 0.7447 0.4931 -0.0741 0.047 Uiso 1 1 calc R
C27 C 0.7548(5) 0.5966(3) 0.0612(3) 0.0370(13) Uani 1 1 d .
H27A H 0.6844 0.5901 0.0128 0.044 Uiso 1 1 calc R
H27B H 0.8182 0.6515 0.0666 0.044 Uiso 1 1 calc R
C28 C 0.7373(5) 0.6070(3) 0.1396(3) 0.0393(13) Uani 1 1 d .
H28A H 0.8048 0.6072 0.1868 0.047 Uiso 1 1 calc R
H28B H 0.7281 0.6659 0.1539 0.047 Uiso 1 1 calc R
C29 C 0.6179(5) 0.5421(4) 0.2004(3) 0.0361(13) Uani 1 1 d .
H29A H 0.6003 0.5976 0.2110 0.043 Uiso 1 1 calc R
H29B H 0.6871 0.5483 0.2497 0.043 Uiso 1 1 calc R
C30 C 0.5186(4) 0.4583(4) 0.1878(3) 0.0408(14) Uani 1 1 d .
H30A H 0.4988 0.4656 0.2362 0.049 Uiso 1 1 calc R
H30B H 0.4507 0.4491 0.1361 0.049 Uiso 1 1 calc R
C31 C 1.2365(5) 0.0619(3) 0.4306(4) 0.0390(13) Uani 1 1 d .
H31A H 1.2351 0.0228 0.4691 0.047 Uiso 1 1 calc R
H31B H 1.3150 0.0853 0.4340 0.047 Uiso 1 1 calc R
C32 C 1.1532(5) 0.0065(3) 0.3422(3) 0.0376(13) Uani 1 1 d .
H32A H 1.1533 0.0460 0.3038 0.045 Uiso 1 1 calc R
H32B H 1.1760 -0.0437 0.3239 0.045 Uiso 1 1 calc R
C33 C 0.9628(5) -0.0888(4) 0.2582(3) 0.0380(13) Uani 1 1 d .
H33A H 0.9818 -0.1435 0.2466 0.046 Uiso 1 1 calc R
H33B H 0.9672 -0.0562 0.2154 0.046 Uiso 1 1 calc R
C34 C 0.8432(5) -0.1183(3) 0.2533(3) 0.0429(14) Uani 1 1 d .
H34A H 0.7888 -0.1657 0.1996 0.052 Uiso 1 1 calc R
H34B H 0.8406 -0.1446 0.3002 0.052 Uiso 1 1 calc R
C35 C 0.6968(5) -0.0638(4) 0.2449(4) 0.0453(15) Uani 1 1 d .
H35A H 0.6789 -0.1057 0.2785 0.054 Uiso 1 1 calc R
H35B H 0.6459 -0.0957 0.1848 0.054 Uiso 1 1 calc R
C36 C 0.6778(5) 0.0212(4) 0.2702(4) 0.0453(15) Uani 1 1 d .
H36A H 0.7068 0.0670 0.2433 0.054 Uiso 1 1 calc R
H36B H 0.5950 0.0075 0.2523 0.054 Uiso 1 1 calc R
C37 C 0.7157(4) 0.1328(3) 0.3918(4) 0.0374(14) Uani 1 1 d .
H37A H 0.6338 0.1146 0.3801 0.045 Uiso 1 1 calc R
H37B H 0.7355 0.1824 0.3656 0.045 Uiso 1 1 calc R
C38 C 0.7867(5) 0.1650(3) 0.4826(4) 0.0375(13) Uani 1 1 d .
H38A H 0.7608 0.2078 0.5095 0.045 Uiso 1 1 calc R
H38B H 0.7791 0.1123 0.5068 0.045 Uiso 1 1 calc R
C39 C 0.9779(5) 0.2371(4) 0.5851(3) 0.0365(13) Uani 1 1 d .
H39A H 0.9726 0.1824 0.6064 0.044 Uiso 1 1 calc R
H39B H 0.9556 0.2785 0.6172 0.044 Uiso 1 1 calc R
C40 C 1.0966(5) 0.2848(4) 0.5971(3) 0.0362(13) Uani 1 1 d .
H40A H 1.0999 0.3345 0.5691 0.043 Uiso 1 1 calc R
H40B H 1.1473 0.3127 0.6579 0.043 Uiso 1 1 calc R
C41 C 1.2437(4) 0.2643(4) 0.5626(3) 0.0405(14) Uani 1 1 d .
H41A H 1.2993 0.3052 0.6193 0.049 Uiso 1 1 calc R
H41B H 1.2371 0.3016 0.5222 0.049 Uiso 1 1 calc R
C42 C 1.2831(4) 0.1909(4) 0.5380(3) 0.0384(13) Uani 1 1 d .
H42A H 1.3610 0.2189 0.5414 0.046 Uiso 1 1 calc R
H42B H 1.2860 0.1520 0.5770 0.046 Uiso 1 1 calc R
N1 N 1.0000 0.0000 0.5000 0.060(2) Uani 1 2 d S
N2 N 1.2129(4) 0.3488(3) 0.1473(3) 0.0533(14) Uani 1 1 d .
N3 N 1.4099(4) 0.6682(4) 0.2374(3) 0.0567(14) Uani 1 1 d .
N4 N 1.5067(5) 0.5434(4) 0.4119(4) 0.0703(17) Uani 1 1 d .
N5 N 0.6812(4) 0.4604(4) 0.3900(3) 0.0496(13) Uani 1 1 d .
N6 N 0.5104(4) 0.6823(3) 0.0830(3) 0.0556(14) Uani 1 1 d .
N7 N 0.2896(6) 0.1632(5) 0.9578(4) 0.093(2) Uani 1 1 d .
N8 N 0.0561(6) 0.1867(4) 0.9682(4) 0.088(2) Uani 1 1 d .
O1 O 0.5528(3) 0.3823(2) 0.1807(2) 0.0403(9) Uani 1 1 d .
O2 O 0.5295(3) 0.2057(2) 0.1065(2) 0.0398(9) Uani 1 1 d .
O3 O 0.6621(3) 0.2006(2) 0.0164(2) 0.0375(9) Uani 1 1 d .
O4 O 0.7576(3) 0.3458(2) -0.0388(2) 0.0356(8) Uani 1 1 d .
O5 O 0.7815(3) 0.5172(2) 0.0480(2) 0.0329(8) Uani 1 1 d .
O6 O 0.6381(3) 0.5332(2) 0.1273(2) 0.0331(8) Uani 1 1 d .
O7 O 1.2067(3) 0.1365(2) 0.4548(2) 0.0297(8) Uani 1 1 d .
O8 O 1.0415(3) -0.0308(2) 0.3387(2) 0.0311(8) Uani 1 1 d .
O9 O 0.8125(3) -0.0401(2) 0.2585(2) 0.0360(9) Uani 1 1 d .
O10 O 0.7363(3) 0.0557(2) 0.3577(2) 0.0368(9) Uani 1 1 d .
O11 O 0.9033(3) 0.2103(2) 0.4987(2) 0.0283(8) Uani 1 1 d .
O12 O 1.1347(3) 0.2211(2) 0.5624(2) 0.0338(8) Uani 1 1 d .

loop_
_atom_site_aniso_label
_atom_site_aniso_U_11
_atom_site_aniso_U_22
_atom_site_aniso_U_33
_atom_site_aniso_U_23
_atom_site_aniso_U_13
_atom_site_aniso_U_12
Cu1 0.0204(3) 0.0234(3) 0.0332(3) 0.0081(3) 0.0155(3) 0.0067(3)
Cu2 0.0260(3) 0.0246(3) 0.0347(4) 0.0099(3) 0.0165(3) 0.0119(3)
Ge1 0.0190(3) 0.0238(3) 0.0240(3) 0.0079(2) 0.0114(2) 0.0085(2)
Ge2 0.0174(2) 0.0248(3) 0.0288(3) 0.0076(2) 0.0127(2) 0.0086(2)
Ge3 0.0199(3) 0.0229(3) 0.0314(3) 0.0076(2) 0.0142(2) 0.0050(2)
Ge4 0.0201(3) 0.0234(3) 0.0234(3) 0.0067(2) 0.0098(2) 0.0091(2)
K1 0.0203(5) 0.0298(6) 0.0298(6) 0.0083(5) 0.0114(4) 0.0092(5)
K2 0.0313(6) 0.0342(6) 0.0329(6) 0.0043(5) 0.0133(5) 0.0156(5)
K3 0.0296(6) 0.0219(5) 0.0294(6) 0.0082(5) 0.0159(5) 0.0080(5)
K4 0.0370(8) 0.0920(12) 0.1002(13) 0.0004(10) 0.0408(8) 0.0249(8)
C1 0.032(3) 0.017(2) 0.028(3) 0.009(2) 0.016(2) 0.010(2)
C2 0.027(3) 0.025(3) 0.025(3) 0.013(2) 0.012(2) 0.007(2)
C3 0.028(3) 0.034(3) 0.035(3) 0.015(3) 0.021(2) 0.015(2)
C4 0.048(3) 0.025(3) 0.038(3) 0.011(3) 0.030(3) 0.014(3)
C5 0.043(3) 0.027(3) 0.032(3) 0.005(2) 0.022(3) 0.012(3)
C6 0.034(3) 0.026(3) 0.033(3) 0.012(2) 0.017(2) 0.011(2)
C7 0.031(3) 0.035(3) 0.039(3) 0.009(3) 0.018(2) 0.016(2)
C8 0.054(4) 0.051(4) 0.061(4) 0.012(3) 0.037(3) 0.024(3)
C9 0.035(3) 0.038(3) 0.035(3) 0.009(3) 0.007(2) 0.013(3)
C10 0.019(2) 0.024(3) 0.033(3) 0.003(2) 0.017(2) 0.006(2)
C11 0.027(3) 0.025(3) 0.039(3) 0.005(2) 0.026(2) 0.013(2)
C12 0.039(3) 0.029(3) 0.051(3) 0.018(3) 0.034(3) 0.016(3)
C13 0.043(3) 0.022(3) 0.070(4) 0.005(3) 0.042(3) 0.006(3)
C14 0.021(3) 0.035(3) 0.051(4) 0.000(3) 0.021(2) 0.005(2)
C15 0.018(2) 0.026(3) 0.041(3) 0.002(2) 0.014(2) 0.005(2)
C16 0.032(3) 0.034(3) 0.039(3) 0.014(2) 0.019(2) 0.014(2)
C17 0.047(4) 0.037(3) 0.098(5) 0.013(3) 0.050(4) -0.002(3)
C18 0.023(3) 0.036(3) 0.049(4) 0.002(3) 0.007(2) 0.011(2)
C19 0.038(3) 0.052(4) 0.052(4) -0.002(3) 0.027(3) -0.005(3)
C20 0.049(4) 0.039(3) 0.062(4) 0.010(3) 0.036(3) 0.003(3)
C21 0.037(3) 0.028(3) 0.056(4) 0.008(3) 0.016(3) -0.002(3)
C22 0.040(3) 0.025(3) 0.051(4) 0.001(3) 0.009(3) 0.005(3)
C23 0.055(4) 0.042(3) 0.048(4) 0.000(3) 0.029(3) 0.027(3)
C24 0.047(4) 0.050(4) 0.050(4) 0.000(3) 0.029(3) 0.027(3)
C25 0.031(3) 0.051(3) 0.045(3) 0.021(3) 0.024(3) 0.014(3)
C26 0.036(3) 0.049(3) 0.038(3) 0.020(3) 0.022(3) 0.013(3)
C27 0.041(3) 0.032(3) 0.040(3) 0.015(3) 0.016(3) 0.016(3)
C28 0.042(3) 0.030(3) 0.045(3) 0.010(3) 0.014(3) 0.017(3)
C29 0.044(3) 0.044(3) 0.020(3) -0.002(2) 0.010(2) 0.026(3)
C30 0.026(3) 0.062(4) 0.034(3) 0.003(3) 0.012(2) 0.022(3)
C31 0.036(3) 0.035(3) 0.057(4) 0.011(3) 0.027(3) 0.020(3)
C32 0.049(4) 0.030(3) 0.048(4) 0.007(3) 0.034(3) 0.019(3)
C33 0.057(4) 0.031(3) 0.034(3) 0.011(3) 0.024(3) 0.021(3)
C34 0.056(4) 0.028(3) 0.032(3) 0.005(3) 0.013(3) 0.007(3)
C35 0.034(3) 0.046(4) 0.039(3) 0.008(3) 0.008(3) 0.003(3)
C36 0.033(3) 0.049(4) 0.054(4) 0.021(3) 0.019(3) 0.012(3)
C37 0.026(3) 0.024(3) 0.072(4) 0.015(3) 0.032(3) 0.008(2)
C38 0.046(3) 0.023(3) 0.057(4) 0.009(3) 0.039(3) 0.010(3)
C39 0.057(4) 0.037(3) 0.037(3) 0.018(3) 0.031(3) 0.030(3)
C40 0.046(3) 0.039(3) 0.031(3) 0.004(3) 0.018(3) 0.028(3)
C41 0.031(3) 0.044(3) 0.035(3) 0.004(3) 0.008(3) 0.011(3)
C42 0.031(3) 0.050(3) 0.036(3) 0.007(3) 0.014(3) 0.019(3)
N1 0.086(6) 0.042(4) 0.065(5) 0.012(4) 0.061(5) 0.008(4)
N2 0.061(3) 0.053(3) 0.075(4) 0.033(3) 0.050(3) 0.027(3)
N3 0.060(4) 0.068(4) 0.059(3) 0.014(3) 0.036(3) 0.034(3)
N4 0.055(4) 0.073(4) 0.080(4) 0.004(3) 0.028(3) 0.030(3)
N5 0.039(3) 0.080(4) 0.038(3) 0.018(3) 0.017(2) 0.032(3)
N6 0.044(3) 0.064(3) 0.060(3) 0.014(3) 0.016(3) 0.030(3)
N7 0.090(5) 0.100(5) 0.067(4) 0.025(4) 0.013(4) 0.030(4)
N8 0.091(5) 0.076(4) 0.099(5) 0.029(4) 0.046(4) 0.024(4)
O1 0.025(2) 0.046(2) 0.050(2) 0.0037(19) 0.0245(18) 0.0075(18)
O2 0.032(2) 0.036(2) 0.043(2) 0.0023(18) 0.0180(18) 0.0029(17)
O3 0.038(2) 0.027(2) 0.045(2) 0.0019(17) 0.0186(18) 0.0099(17)
O4 0.030(2) 0.043(2) 0.038(2) 0.0077(18) 0.0189(17) 0.0161(18)
O5 0.034(2) 0.037(2) 0.035(2) 0.0171(17) 0.0183(16) 0.0152(17)
O6 0.0279(19) 0.039(2) 0.032(2) 0.0048(17) 0.0110(16) 0.0151(17)
O7 0.032(2) 0.0287(19) 0.035(2) 0.0075(16) 0.0190(17) 0.0161(16)
O8 0.034(2) 0.036(2) 0.032(2) 0.0113(17) 0.0217(17) 0.0133(17)
O9 0.037(2) 0.030(2) 0.041(2) 0.0105(17) 0.0178(17) 0.0100(17)
O10 0.036(2) 0.030(2) 0.042(2) 0.0090(18) 0.0158(18) 0.0107(17)
O11 0.0311(19) 0.0294(18) 0.035(2) 0.0140(16) 0.0225(16) 0.0135(16)
O12 0.039(2) 0.032(2) 0.035(2) 0.0069(16) 0.0177(17) 0.0175(17)

loop_
_atom_type_symbol
_atom_type_description
_atom_type_scat_dispersion_real
_atom_type_scat_dispersion_imag
_atom_type_scat_source
C C 0.0033 0.0016 'International Tables Vol C Tables 4.2.6.8 and 6.1.1.4'
H H 0.0000 0.0000 'International Tables Vol C Tables 4.2.6.8 and 6.1.1.4'
N N 0.0061 0.0033 'International Tables Vol C Tables 4.2.6.8 and 6.1.1.4'
O O 0.0106 0.0060 'International Tables Vol C Tables 4.2.6.8 and 6.1.1.4'
K K 0.2009 0.2494 'International Tables Vol C Tables 4.2.6.8 and 6.1.1.4'
Cu Cu 0.3201 1.2651 'International Tables Vol C Tables 4.2.6.8 and 6.1.1.4'
Ge Ge 0.1547 1.8001 'International Tables Vol C Tables 4.2.6.8 and 6.1.1.4'

loop_
_geom_angle_atom_site_label_1
_geom_angle_atom_site_label_2
_geom_angle_atom_site_label_3
_geom_angle
_geom_angle_site_symmetry_1
_geom_angle_site_symmetry_3
C10 Cu1 Ge2 145.38(13) . .
C10 Cu1 Ge1 136.66(14) . .
Ge2 Cu1 Ge1 63.27(2) . .
C10 Cu1 Ge4 143.49(14) . .
Ge2 Cu1 Ge4 63.86(2) . .
Ge1 Cu1 Ge4 66.39(2) . .
C10 Cu1 K4 76.54(13) . .
Ge2 Cu1 K4 136.52(4) . .
Ge1 Cu1 K4 76.43(3) . .
Ge4 Cu1 K4 86.20(4) . .
C10 Cu1 K3 95.74(13) . 2_766
Ge2 Cu1 K3 70.54(2) . 2_766
Ge1 Cu1 K3 127.48(3) . 2_766
Ge4 Cu1 K3 71.92(2) . 2_766
K4 Cu1 K3 131.33(4) . 2_766
C1 Cu2 Ge4 147.28(14) . .
C1 Cu2 Ge1 135.24(13) . .
Ge4 Cu2 Ge1 67.40(2) . .
C1 Cu2 Ge3 142.20(14) . .
Ge4 Cu2 Ge3 63.78(2) . .
Ge1 Cu2 Ge3 62.66(2) . .
C1 Cu2 K2 80.64(13) . .
Ge4 Cu2 K2 93.09(3) . .
Ge1 Cu2 K2 138.14(3) . .
Ge3 Cu2 K2 75.54(3) . .
C1 Cu2 K4 97.53(14) . .
Ge4 Cu2 K4 71.16(3) . .
Ge1 Cu2 K4 62.04(3) . .
Ge3 Cu2 K4 118.11(3) . .
K2 Cu2 K4 147.97(4) . .
Cu2 Ge1 Cu1 107.48(3) . .
Cu2 Ge1 Ge3 58.85(2) . .
Cu1 Ge1 Ge3 104.77(2) . .
Cu2 Ge1 Ge2 104.81(2) . .
Cu1 Ge1 Ge2 57.87(2) . .
Ge3 Ge1 Ge2 57.844(19) . .
Cu2 Ge1 Ge4 55.74(2) . .
Cu1 Ge1 Ge4 57.30(2) . .
Ge3 Ge1 Ge4 58.669(19) . .
Ge2 Ge1 Ge4 59.060(18) . .
Cu2 Ge1 K1 122.82(3) . .
Cu1 Ge1 K1 112.69(3) . .
Ge3 Ge1 K1 72.54(2) . .
Ge2 Ge1 K1 67.71(2) . .
Ge4 Ge1 K1 120.79(3) . .
Cu2 Ge1 K4 79.48(4) . .
Cu1 Ge1 K4 60.28(3) . .
Ge3 Ge1 K4 129.93(4) . .
Ge2 Ge1 K4 116.14(3) . .
Ge4 Ge1 K4 75.82(3) . .
K1 Ge1 K4 156.72(4) . .
Cu1 Ge2 Ge3 108.07(2) . .
Cu1 Ge2 Ge1 58.87(2) . .
Ge3 Ge2 Ge1 60.939(19) . .
Cu1 Ge2 Ge4 59.08(2) . .
Ge3 Ge2 Ge4 61.071(19) . .
Ge1 Ge2 Ge4 63.195(19) . .
Cu1 Ge2 K1 113.56(3) . .
Ge3 Ge2 K1 73.47(2) . .
Ge1 Ge2 K1 67.86(2) . .
Ge4 Ge2 K1 124.50(3) . .
Cu1 Ge2 K3 119.34(3) . .
Ge3 Ge2 K3 67.89(2) . .
Ge1 Ge2 K3 121.98(3) . .
Ge4 Ge2 K3 69.48(2) . .
K1 Ge2 K3 121.35(3) . .
Cu1 Ge2 K3 67.75(2) . 2_766
Ge3 Ge2 K3 120.96(3) . 2_766
Ge1 Ge2 K3 121.18(3) . 2_766
Ge4 Ge2 K3 69.64(2) . 2_766
K1 Ge2 K3 165.03(3) . 2_766
K3 Ge2 K3 65.86(3) . 2_766
Cu2 Ge3 Ge2 107.22(2) . .
Cu2 Ge3 Ge1 58.49(2) . .
Ge2 Ge3 Ge1 61.216(19) . .
Cu2 Ge3 Ge4 57.34(2) . .
Ge2 Ge3 Ge4 61.831(19) . .
Ge1 Ge3 Ge4 63.548(19) . .
Cu2 Ge3 K3 118.13(3) . .
Ge2 Ge3 K3 69.10(2) . .
Ge1 Ge3 K3 123.27(3) . .
Ge4 Ge3 K3 70.15(2) . .
Cu2 Ge3 K1 115.66(3) . .
Ge2 Ge3 K1 65.04(2) . .
Ge1 Ge3 K1 64.56(2) . .
Ge4 Ge3 K1 118.13(3) . .
K3 Ge3 K1 116.60(3) . .
Cu2 Ge3 K2 63.74(2) . .
Ge2 Ge3 K2 141.12(3) . .
Ge1 Ge3 K2 122.19(3) . .
Ge4 Ge3 K2 84.48(2) . .
K3 Ge3 K2 82.10(3) . .
K1 Ge3 K2 153.84(3) . .
Cu2 Ge4 Cu1 107.59(3) . .
Cu2 Ge4 Ge3 58.88(2) . .
Cu1 Ge4 Ge3 103.24(2) . .
Cu2 Ge4 Ge2 104.64(2) . .
Cu1 Ge4 Ge2 57.059(19) . .
Ge3 Ge4 Ge2 57.098(18) . .
Cu2 Ge4 Ge1 56.86(2) . .
Cu1 Ge4 Ge1 56.31(2) . .
Ge3 Ge4 Ge1 57.783(18) . .
Ge2 Ge4 Ge1 57.745(18) . .
Cu2 Ge4 K3 115.49(3) . .
Cu1 Ge4 K3 114.77(3) . .
Ge3 Ge4 K3 65.54(2) . .
Ge2 Ge4 K3 66.05(2) . .
Ge1 Ge4 K3 114.78(2) . .
Cu2 Ge4 K3 170.81(3) . 2_766
Cu1 Ge4 K3 65.93(2) . 2_766
Ge3 Ge4 K3 115.12(3) . 2_766
Ge2 Ge4 K3 66.53(2) . 2_766
Ge1 Ge4 K3 114.38(2) . 2_766
K3 Ge4 K3 64.17(3) . 2_766
Cu2 Ge4 K4 72.31(3) . .
Cu1 Ge4 K4 53.72(3) . .
Ge3 Ge4 K4 115.63(3) . .
Ge2 Ge4 K4 104.38(3) . .
Ge1 Ge4 K4 61.25(3) . .
K3 Ge4 K4 168.45(3) . .
K3 Ge4 K4 106.68(3) 2_766 .
O1 K1 O5 116.72(11) . .
O1 K1 O3 114.44(11) . .
O5 K1 O3 113.24(11) . .
O1 K1 O6 58.16(10) . .
O5 K1 O6 58.81(10) . .
O3 K1 O6 145.29(10) . .
O1 K1 O2 57.74(10) . .
O5 K1 O2 150.08(11) . .
O3 K1 O2 57.58(10) . .
O6 K1 O2 110.60(10) . .
O1 K1 O4 147.44(11) . .
O5 K1 O4 57.09(10) . .
O3 K1 O4 56.54(10) . .
O6 K1 O4 109.40(10) . .
O2 K1 O4 109.89(10) . .
O1 K1 Ge2 86.85(8) . .
O5 K1 Ge2 98.57(7) . .
O3 K1 Ge2 124.23(8) . .
O6 K1 Ge2 90.24(7) . .
O2 K1 Ge2 109.86(8) . .
O4 K1 Ge2 124.89(7) . .
O1 K1 Ge1 129.82(8) . .
O5 K1 Ge1 87.14(7) . .
O3 K1 Ge1 91.20(8) . .
O6 K1 Ge1 120.11(7) . .
O2 K1 Ge1 119.65(8) . .
O4 K1 Ge1 82.74(7) . .
Ge2 K1 Ge1 44.431(17) . .
O1 K1 C28 78.51(12) . .
O5 K1 C28 41.86(11) . .
O3 K1 C28 151.45(12) . .
O6 K1 C28 23.08(11) . .
O2 K1 C28 133.54(12) . .
O4 K1 C28 98.38(12) . .
Ge2 K1 C28 79.99(9) . .
Ge1 K1 C28 99.40(9) . .
O1 K1 Ge3 95.35(8) . .
O5 K1 Ge3 128.75(8) . .
O3 K1 Ge3 83.95(8) . .
O6 K1 Ge3 128.68(7) . .
O2 K1 Ge3 80.53(8) . .
O4 K1 Ge3 113.06(7) . .
Ge2 K1 Ge3 41.495(16) . .
Ge1 K1 Ge3 42.898(16) . .
C28 K1 Ge3 121.49(9) . .
O7 K2 O11 115.10(10) . .
O7 K2 O9 114.01(10) . .
O11 K2 O9 113.80(10) . .
O7 K2 O12 57.33(9) . .
O11 K2 O12 57.95(9) . .
O9 K2 O12 143.09(10) . .
O7 K2 O10 147.87(10) . .
O11 K2 O10 57.98(9) . .
O9 K2 O10 56.61(10) . .
O12 K2 O10 109.51(10) . .
O7 K2 O8 57.05(9) . .
O11 K2 O8 138.70(10) . .
O9 K2 O8 56.96(10) . .
O12 K2 O8 103.40(9) . .
O10 K2 O8 105.38(10) . .
O7 K2 N1 68.50(7) . .
O11 K2 N1 79.50(7) . .
O9 K2 N1 80.06(7) . .
O12 K2 N1 63.24(7) . .
O10 K2 N1 79.41(7) . .
O8 K2 N1 59.59(6) . .
O7 K2 Cu2 91.64(7) . .
O11 K2 Cu2 110.30(7) . .
O9 K2 Cu2 109.74(7) . .
O12 K2 Cu2 106.44(7) . .
O10 K2 Cu2 120.45(7) . .
O8 K2 Cu2 110.40(7) . .
N1 K2 Cu2 160.14(4) . .
O7 K2 Ge3 128.58(8) . .
O11 K2 Ge3 78.05(7) . .
O9 K2 Ge3 102.52(7) . .
O12 K2 Ge3 109.56(7) . .
O10 K2 Ge3 82.60(7) . .
O8 K2 Ge3 141.18(7) . .
N1 K2 Ge3 156.40(4) . .
Cu2 K2 Ge3 40.723(17) . .
O7 K2 K3 120.27(7) . .
O11 K2 K3 34.47(6) . .
O9 K2 K3 125.29(8) . .
O12 K2 K3 70.63(7) . .
O10 K2 K3 73.39(7) . .
O8 K2 K3 172.60(7) . .
N1 K2 K3 113.16(3) . .
Cu2 K2 K3 75.98(2) . .
Ge3 K2 K3 46.208(19) . .
O11 K3 C38 25.01(11) . .
O11 K3 C39 24.61(11) . .
C38 K3 C39 41.36(13) . .
O11 K3 Ge3 84.85(7) . .
C38 K3 Ge3 90.02(9) . .
C39 K3 Ge3 104.76(9) . .
O11 K3 Cu1 92.38(7) . 2_766
C38 K3 Cu1 86.04(9) . 2_766
C39 K3 Cu1 73.47(9) . 2_766
Ge3 K3 Cu1 175.59(4) . 2_766
O11 K3 Ge2 126.98(7) . .
C38 K3 Ge2 131.55(10) . .
C39 K3 Ge2 141.41(9) . .
Ge3 K3 Ge2 43.008(17) . .
Cu1 K3 Ge2 140.27(3) 2_766 .
O11 K3 N5 135.11(12) . .
C38 K3 N5 110.90(13) . .
C39 K3 N5 147.06(13) . .
Ge3 K3 N5 89.56(8) . .
Cu1 K3 N5 89.98(8) 2_766 .
Ge2 K3 N5 66.94(8) . .
O11 K3 Ge2 102.04(7) . 2_766
C38 K3 Ge2 111.87(10) . 2_766
C39 K3 Ge2 77.44(9) . 2_766
Ge3 K3 Ge2 142.29(3) . 2_766
Cu1 K3 Ge2 41.721(17) 2_766 2_766
Ge2 K3 Ge2 114.14(3) . 2_766
N5 K3 Ge2 109.03(8) . 2_766
O11 K3 Ge4 95.04(7) . .
C38 K3 Ge4 114.95(9) . .
C39 K3 Ge4 99.16(9) . .
Ge3 K3 Ge4 44.313(17) . .
Cu1 K3 Ge4 139.61(3) 2_766 .
Ge2 K3 Ge4 44.476(17) . .
N5 K3 Ge4 111.38(9) . .
Ge2 K3 Ge4 97.98(3) 2_766 .
O11 K3 Ge4 134.18(7) . 2_766
C38 K3 Ge4 125.95(9) . 2_766
C39 K3 Ge4 112.54(9) . 2_766
Ge3 K3 Ge4 140.89(3) . 2_766
Cu1 K3 Ge4 42.155(17) 2_766 2_766
Ge2 K3 Ge4 98.12(3) . 2_766
N5 K3 Ge4 65.26(8) . 2_766
Ge2 K3 Ge4 43.832(16) 2_766 2_766
Ge4 K3 Ge4 115.83(3) . 2_766
O11 K3 K3 137.92(8) . 2_766
C38 K3 K3 161.93(11) . 2_766
C39 K3 K3 120.79(11) . 2_766
Ge3 K3 K3 93.77(4) . 2_766
Cu1 K3 K3 90.58(4) 2_766 2_766
Ge2 K3 K3 57.75(3) . 2_766
N5 K3 K3 86.82(9) . 2_766
Ge2 K3 K3 56.39(3) 2_766 2_766
Ge4 K3 K3 58.49(3) . 2_766
Ge4 K3 K3 57.34(3) 2_766 2_766
O11 K3 K2 36.09(7) . .
C38 K3 K2 53.17(9) . .
C39 K3 K2 53.08(8) . .
Ge3 K3 K2 51.69(2) . .
Cu1 K3 K2 126.47(3) 2_766 .
Ge2 K3 K2 91.45(3) . .
N5 K3 K2 133.00(8) . .
Ge2 K3 K2 117.94(3) 2_766 .
Ge4 K3 K2 61.79(2) . .
Ge4 K3 K2 161.73(3) 2_766 .
K3 K3 K2 117.22(4) 2_766 .
N4 K4 N2 113.91(16) . .
N4 K4 N3 86.95(17) . .
N2 K4 N3 109.07(14) . .
N4 K4 Cu1 117.68(12) . .
N2 K4 Cu1 117.65(11) . .
N3 K4 Cu1 106.28(11) . .
N4 K4 C10 104.60(14) . .
N2 K4 C10 141.48(14) . .
N3 K4 C10 72.73(12) . .
Cu1 K4 C10 35.46(8) . .
N4 K4 Ge1 142.40(14) . .
N2 K4 Ge1 74.44(10) . .
N3 K4 Ge1 126.48(12) . .
Cu1 K4 Ge1 43.29(2) . .
C10 K4 Ge1 74.70(8) . .
N4 K4 Ge4 100.22(14) . .
N2 K4 Ge4 99.48(10) . .
N3 K4 Ge4 144.75(10) . .
Cu1 K4 Ge4 40.07(2) . .
C10 K4 Ge4 72.06(8) . .
Ge1 K4 Ge4 42.93(2) . .
N4 K4 Cu2 109.98(14) . .
N2 K4 Cu2 63.21(10) . .
N3 K4 Cu2 162.99(12) . .
Cu1 K4 Cu2 68.01(3) . .
C10 K4 Cu2 103.44(8) . .
Ge1 K4 Cu2 38.48(2) . .
Ge4 K4 Cu2 36.529(19) . .
C6 C1 C2 115.3(4) . .
C6 C1 Cu2 120.9(3) . .
C2 C1 Cu2 123.1(3) . .
C3 C2 C1 121.3(4) . .
C3 C2 C7 118.3(4) . .
C1 C2 C7 120.4(4) . .
C4 C3 C2 122.6(5) . .
C3 C4 C5 116.9(4) . .
C3 C4 C8 121.3(5) . .
C5 C4 C8 121.8(5) . .
C4 C5 C6 122.9(5) . .
C5 C6 C1 121.0(5) . .
C5 C6 C9 119.3(5) . .
C1 C6 C9 119.6(4) . .
C11 C10 C15 116.0(4) . .
C11 C10 Cu1 119.8(3) . .
C15 C10 Cu1 124.2(4) . .
C11 C10 K4 115.4(3) . .
C15 C10 K4 90.0(3) . .
Cu1 C10 K4 68.00(13) . .
C12 C11 C10 121.2(5) . .
C12 C11 C16 118.8(5) . .
C10 C11 C16 120.1(4) . .
C13 C12 C11 122.2(5) . .
C14 C13 C12 117.3(5) . .
C14 C13 C17 121.7(6) . .
C12 C13 C17 121.0(6) . .
C13 C14 C15 122.4(5) . .
C14 C15 C10 121.0(5) . .
C14 C15 C18 118.1(5) . .
C10 C15 C18 120.8(4) . .
O1 C19 C20 108.8(5) . .
O2 C20 C19 108.0(5) . .
O2 C21 C22 109.2(5) . .
O3 C22 C21 108.0(4) . .
O3 C23 C24 108.4(4) . .
O4 C24 C23 108.2(4) . .
O4 C25 C26 108.4(4) . .
O5 C26 C25 108.5(4) . .
O5 C27 C28 108.4(4) . .
O6 C28 C27 109.3(4) . .
O6 C28 K1 54.7(2) . .
C27 C28 K1 85.1(3) . .
O6 C29 C30 109.0(4) . .
O1 C30 C29 107.3(4) . .
O7 C31 C32 109.5(4) . .
O8 C32 C31 109.4(4) . .
O8 C33 C34 109.7(4) . .
O9 C34 C33 108.4(4) . .
O9 C35 C36 108.8(4) . .
O10 C36 C35 108.0(5) . .
O10 C37 C38 108.3(4) . .
O11 C38 C37 109.5(4) . .
O11 C38 K3 56.5(2) . .
C37 C38 K3 93.0(3) . .
O11 C39 C40 109.4(4) . .
O11 C39 K3 55.8(2) . .
C40 C39 K3 89.7(3) . .
O12 C40 C39 109.6(4) . .
O12 C41 C42 107.9(4) . .
O7 C42 C41 109.5(4) . .
K2 N1 K2 180.0 2_756 .
C30 O1 C19 114.2(4) . .
C30 O1 K1 122.4(3) . .
C19 O1 K1 121.2(3) . .
C21 O2 C20 111.6(4) . .
C21 O2 K1 102.6(3) . .
C20 O2 K1 100.6(3) . .
C23 O3 C22 113.2(4) . .
C23 O3 K1 123.7(3) . .
C22 O3 K1 121.4(3) . .
C24 O4 C25 111.1(4) . .
C24 O4 K1 105.4(3) . .
C25 O4 K1 103.6(3) . .
C26 O5 C27 113.3(4) . .
C26 O5 K1 123.7(3) . .
C27 O5 K1 120.2(3) . .
C29 O6 C28 110.6(4) . .
C29 O6 K1 105.7(3) . .
C28 O6 K1 102.2(3) . .
C42 O7 C31 111.6(4) . .
C42 O7 K2 120.7(3) . .
C31 O7 K2 122.9(3) . .
C33 O8 C32 110.9(4) . .
C33 O8 K2 110.8(3) . .
C32 O8 K2 105.1(3) . .
C35 O9 C34 111.8(4) . .
C35 O9 K2 118.3(3) . .
C34 O9 K2 119.2(3) . .
C36 O10 C37 114.0(4) . .
C36 O10 K2 101.3(3) . .
C37 O10 K2 104.6(3) . .
C39 O11 C38 112.4(4) . .
C39 O11 K3 99.6(3) . .
C38 O11 K3 98.5(3) . .
C39 O11 K2 116.9(3) . .
C38 O11 K2 116.6(3) . .
K3 O11 K2 109.44(11) . .
C40 O12 C41 112.7(4) . .
C40 O12 K2 110.1(3) . .
C41 O12 K2 103.1(3) . .

loop_
_geom_bond_atom_site_label_1
_geom_bond_atom_site_label_2
_geom_bond_distance
_geom_bond_site_symmetry_2
Cu1 C10 1.975(5) .
Cu1 Ge2 2.4652(7) .
Cu1 Ge1 2.4918(8) .
Cu1 Ge4 2.5201(7) .
Cu1 K4 3.1560(14) .
Cu1 K3 3.4284(12) 2_766
Cu2 C1 1.956(4) .
Cu2 Ge4 2.4567(7) .
Cu2 Ge1 2.4888(7) .
Cu2 Ge3 2.4983(7) .
Cu2 K2 3.4341(13) .
Cu2 K4 3.9321(18) .
Ge1 Ge3 2.5930(7) .
Ge1 Ge2 2.6000(7) .
Ge1 Ge4 2.7441(7) .
Ge1 K1 3.4401(11) .
Ge1 K4 3.5324(15) .
Ge2 Ge3 2.5114(7) .
Ge2 Ge4 2.6369(7) .
Ge2 K1 3.4364(12) .
Ge2 K3 3.4397(11) .
Ge2 K3 3.4926(12) 2_766
Ge3 Ge4 2.6180(7) .
Ge3 K3 3.4112(11) .
Ge3 K1 3.6339(12) .
Ge3 K2 3.7081(12) .
Ge4 K3 3.5249(11) .
Ge4 K3 3.5696(11) 2_766
Ge4 K4 3.9062(17) .
K1 O1 2.784(3) .
K1 O5 2.789(3) .
K1 O3 2.826(3) .
K1 O6 2.951(3) .
K1 O2 3.000(4) .
K1 O4 3.043(3) .
K1 C28 3.533(5) .
K2 O7 2.840(3) .
K2 O11 2.924(3) .
K2 O9 2.927(3) .
K2 O12 2.972(3) .
K2 O10 3.015(4) .
K2 O8 3.041(3) .
K2 N1 3.2124(12) .
K2 K3 4.6807(14) .
K3 O11 2.809(3) .
K3 C38 3.333(5) .
K3 C39 3.348(5) .
K3 Cu1 3.4284(12) 2_766
K3 N5 3.451(5) .
K3 Ge2 3.4926(12) 2_766
K3 Ge4 3.5697(11) 2_766
K3 K3 3.769(2) 2_766
K4 N4 2.820(6) .
K4 N2 2.845(5) .
K4 N3 2.922(6) .
K4 C10 3.311(5) .
C1 C6 1.419(7) .
C1 C2 1.422(6) .
C2 C3 1.400(6) .
C2 C7 1.495(7) .
C3 C4 1.369(7) .
C4 C5 1.379(7) .
C4 C8 1.515(7) .
C5 C6 1.394(7) .
C6 C9 1.505(7) .
C10 C11 1.415(7) .
C10 C15 1.415(6) .
C11 C12 1.394(6) .
C11 C16 1.508(7) .
C12 C13 1.387(8) .
C13 C14 1.371(8) .
C13 C17 1.525(7) .
C14 C15 1.401(7) .
C15 C18 1.499(7) .
C19 O1 1.424(6) .
C19 C20 1.472(8) .
C20 O2 1.430(6) .
C21 O2 1.411(6) .
C21 C22 1.493(8) .
C22 O3 1.420(6) .
C23 O3 1.416(6) .
C23 C24 1.507(8) .
C24 O4 1.413(6) .
C25 O4 1.425(6) .
C25 C26 1.492(7) .
C26 O5 1.421(6) .
C27 O5 1.422(6) .
C27 C28 1.490(7) .
C28 O6 1.417(6) .
C29 O6 1.416(6) .
C29 C30 1.506(7) .
C30 O1 1.419(6) .
C31 O7 1.418(5) .
C31 C32 1.501(7) .
C32 O8 1.424(6) .
C33 O8 1.404(6) .
C33 C34 1.509(8) .
C34 O9 1.422(6) .
C35 O9 1.413(6) .
C35 C36 1.486(7) .
C36 O10 1.398(6) .
C37 O10 1.433(6) .
C37 C38 1.463(7) .
C38 O11 1.425(6) .
C39 O11 1.414(6) .
C39 C40 1.478(7) .
C40 O12 1.423(5) .
C41 O12 1.428(6) .
C41 C42 1.491(7) .
C42 O7 1.415(6) .
N1 K2 3.2124(12) 2_756
